data_1547801
loop_
_publ_author_name
'Maity, Pintu'
'Paroi, Bidisha'
'Ranu, Brindaban C.'

_publ_section_title
;
 Transition-Metal-Free Iodine Catalyzed Selenocayanation of Styrenyl
 Bromides and an Easy Access to Benzoselenophenes via Intermediacy of
 Styrenyl Selenocyanate.
;
_journal_issue 21
_journal_name_full 'Organic letters'
_journal_page_first 5748
_journal_page_last 5751
_journal_paper_doi 10.1021/acs.orglett.7b02571
_journal_volume 19
_journal_year 2017
_chemical_formula_moiety 'C11 H11 I O2 Se'
_chemical_formula_sum 'C11 H11 I O2 Se'
_chemical_formula_weight 381.06
_space_group_crystal_system orthorhombic
_space_group_IT_number 61
_space_group_name_Hall '-P 2ac 2ab'
_space_group_name_H-M_alt 'P b c a'
_symmetry_space_group_name_Hall '-P 2ac 2ab'
_symmetry_space_group_name_H-M 'P b c a'
_atom_sites_solution_hydrogens geom
_audit_creation_date 2017-08-11
_audit_creation_method
;
Olex2 1.2
(compiled 2015.09.30 svn.r3233 for OlexSys, GUI svn.r5103)
;
_cell_angle_alpha 90
_cell_angle_beta 90
_cell_angle_gamma 90
_cell_formula_units_Z 8
_cell_length_a 12.931(5)
_cell_length_b 10.477(4)
_cell_length_c 18.151(7)
_cell_measurement_reflns_used 5278
_cell_measurement_temperature 293.15
_cell_measurement_theta_max 23.42
_cell_measurement_theta_min 2.74
_cell_volume 2459.1(16)
_computing_cell_refinement 'SAINT v8.34A (Bruker, 2013)'
_computing_data_reduction 'SAINT v8.34A (Bruker, 2013)'
_computing_molecular_graphics 'Olex2 (Dolomanov et al., 2009)'
_computing_publication_material 'Olex2 (Dolomanov et al., 2009)'
_computing_structure_refinement 'XL (Sheldrick, 2008)'
_computing_structure_solution 'ShelXT (Sheldrick, 2015)'
_diffrn_ambient_temperature 293.15
_diffrn_measured_fraction_theta_full 1.000
_diffrn_measured_fraction_theta_max 0.998
_diffrn_measurement_device_type 'Bruker CCD'
_diffrn_measurement_method '\f and \w scans'
_diffrn_radiation_type MoK\a
_diffrn_radiation_wavelength 0.71073
_diffrn_reflns_av_R_equivalents 0.0761
_diffrn_reflns_av_unetI/netI 0.0429
_diffrn_reflns_Laue_measured_fraction_full 1.000
_diffrn_reflns_Laue_measured_fraction_max 0.998
_diffrn_reflns_limit_h_max 15
_diffrn_reflns_limit_h_min -15
_diffrn_reflns_limit_k_max 12
_diffrn_reflns_limit_k_min -12
_diffrn_reflns_limit_l_max 22
_diffrn_reflns_limit_l_min -22
_diffrn_reflns_number 22906
_diffrn_reflns_point_group_measured_fraction_full 1.000
_diffrn_reflns_point_group_measured_fraction_max 0.998
_diffrn_reflns_theta_full 25.242
_diffrn_reflns_theta_max 26.046
_diffrn_reflns_theta_min 2.244
_diffrn_standards_number 0
_exptl_absorpt_coefficient_mu 5.543
_exptl_absorpt_correction_T_max 0.7453
_exptl_absorpt_correction_T_min 0.2433
_exptl_absorpt_correction_type multi-scan
_exptl_absorpt_process_details
;
SADABS-2012/1 (Bruker,2012) was used for absorption correction.
wR2(int) was 0.1820 before and 0.0834 after correction.
The Ratio of minimum to maximum transmission is 0.3264.
The \l/2 correction factor is 0.0015.
;
_exptl_crystal_colour 'light yellow'
_exptl_crystal_colour_modifier light
_exptl_crystal_colour_primary yellow
_exptl_crystal_density_diffrn 2.059
_exptl_crystal_description block
_exptl_crystal_F_000 1440
_exptl_crystal_size_max 0.26
_exptl_crystal_size_mid 0.22
_exptl_crystal_size_min 0.14
_refine_diff_density_max 1.116
_refine_diff_density_min -1.039
_refine_diff_density_rms 0.142
_refine_ls_extinction_method none
_refine_ls_goodness_of_fit_ref 1.038
_refine_ls_hydrogen_treatment constr
_refine_ls_matrix_type full
_refine_ls_number_parameters 138
_refine_ls_number_reflns 2427
_refine_ls_number_restraints 0
_refine_ls_restrained_S_all 1.038
_refine_ls_R_factor_all 0.0654
_refine_ls_R_factor_gt 0.0452
_refine_ls_shift/su_max 0.001
_refine_ls_shift/su_mean 0.000
_refine_ls_structure_factor_coef Fsqd
_refine_ls_weighting_details 'w=1/[\s^2^(Fo^2^)+(0.0882P)^2^+3.2950P] where P=(Fo^2^+2Fc^2^)/3'
_refine_ls_weighting_scheme calc
_refine_ls_wR_factor_gt 0.1360
_refine_ls_wR_factor_ref 0.1517
_reflns_Friedel_coverage 0.000
_reflns_number_gt 1795
_reflns_number_total 2427
_reflns_threshold_expression 'I > 2\s(I)'
_cod_data_source_file ol7b02571_si_001.cif
_cod_data_source_block pintu
_cod_depositor_comments 'Adding full bibliography for 1547801.cif.'
_cod_database_code 1547801
_shelxl_version_number 2014/6
_shelx_space_group_comment
;
The symmetry employed for this shelxl refinement is uniquely defined
by the following loop, which should always be used as a source of
symmetry information in preference to the above space-group names.
They are only intended as comments.
;
_olex2_refinement_description
;
1. Fixed Uiso
 At 1.2 times of:
  All C(H) groups, All C(H,H) groups
 At 1.5 times of:
  All C(H,H,H) groups
2.a Secondary CH2 refined with riding coordinates:
 C00C(H00A,H00C)
2.b Aromatic/amide H refined with riding coordinates:
 C009(H009), C00B(H00B), C00D(H00D)
2.c Idealised Me refined as rotating group:
 C00E(H00E,H00F,H00G), C00F(H00H,H00I,H00J)
;
_olex2_submission_special_instructions 'No special instructions were received'

loop_
_space_group_symop_operation_xyz
'x, y, z'
'-x+1/2, -y, z+1/2'
'-x, y+1/2, -z+1/2'
'x+1/2, -y+1/2, -z'
'-x, -y, -z'
'x-1/2, y, -z-1/2'
'x, -y-1/2, z-1/2'
'-x-1/2, y-1/2, z'

loop_
_atom_site_label
_atom_site_type_symbol
_atom_site_fract_x
_atom_site_fract_y
_atom_site_fract_z
_atom_site_U_iso_or_equiv
_atom_site_adp_type
_atom_site_occupancy
_atom_site_site_symmetry_order
_atom_site_calc_flag
_atom_site_refinement_flags_posn
I2 I 0.78449(4) 0.54069(5) 0.67905(3) 0.0654(3) Uani 1 1 d .
Se1 Se 0.63605(6) 0.72175(7) 0.54780(4) 0.0626(3) Uani 1 1 d .
O4 O 0.6771(4) 0.6079(4) 0.8305(3) 0.0498(11) Uani 1 1 d .
O3 O 0.5298(4) 0.7715(5) 0.8657(3) 0.0563(12) Uani 1 1 d .
C005 C 0.6107(5) 0.7273(5) 0.6484(3) 0.0415(14) Uani 1 1 d .
C006 C 0.6614(5) 0.6622(6) 0.7042(4) 0.0440(14) Uani 1 1 d .
C007 C 0.5301(5) 0.8116(6) 0.6659(4) 0.0424(14) Uani 1 1 d .
C008 C 0.6317(4) 0.6772(6) 0.7760(4) 0.0400(13) Uani 1 1 d .
C009 C 0.5004(5) 0.8279(6) 0.7383(4) 0.0430(14) Uani 1 1 d .
H009 H 0.4467 0.8833 0.7500 0.052 Uiso 1 1 calc R
C00A C 0.5503(5) 0.7620(6) 0.7930(4) 0.0426(14) Uani 1 1 d .
C00B C 0.4872(5) 0.8743(6) 0.6018(4) 0.0512(16) Uani 1 1 d .
H00B H 0.4330 0.9325 0.6046 0.061 Uiso 1 1 calc R
C00C C 0.7631(6) 0.6687(7) 0.8662(4) 0.0575(18) Uani 1 1 d .
H00A H 0.7393 0.7401 0.8958 0.069 Uiso 1 1 calc R
H00C H 0.8116 0.7006 0.8298 0.069 Uiso 1 1 calc R
C00D C 0.5316(7) 0.8416(7) 0.5388(4) 0.063(2) Uani 1 1 d .
H00D H 0.5119 0.8760 0.4938 0.076 Uiso 1 1 calc R
C00E C 0.4491(6) 0.8567(9) 0.8868(5) 0.073(2) Uani 1 1 d .
H00E H 0.3854 0.8303 0.8643 0.110 Uiso 1 1 calc GR
H00F H 0.4660 0.9416 0.8709 0.110 Uiso 1 1 calc GR
H00G H 0.4417 0.8556 0.9394 0.110 Uiso 1 1 calc GR
C00F C 0.8138(8) 0.5725(9) 0.9137(6) 0.091(3) Uani 1 1 d .
H00H H 0.8425 0.5062 0.8835 0.136 Uiso 1 1 calc GR
H00I H 0.7637 0.5365 0.9467 0.136 Uiso 1 1 calc GR
H00J H 0.8680 0.6124 0.9415 0.136 Uiso 1 1 calc GR

loop_
_atom_site_aniso_label
_atom_site_aniso_U_11
_atom_site_aniso_U_22
_atom_site_aniso_U_33
_atom_site_aniso_U_23
_atom_site_aniso_U_13
_atom_site_aniso_U_12
I2 0.0475(3) 0.0572(3) 0.0914(5) -0.0200(3) 0.0026(2) 0.0116(2)
Se1 0.0819(6) 0.0598(5) 0.0460(5) -0.0091(3) 0.0121(4) -0.0001(4)
O4 0.041(2) 0.047(3) 0.062(3) 0.014(2) -0.010(2) 0.000(2)
O3 0.051(3) 0.073(3) 0.044(3) 0.008(2) 0.006(2) 0.016(2)
C005 0.052(4) 0.036(3) 0.036(3) -0.005(3) 0.001(3) -0.007(3)
C006 0.035(3) 0.037(3) 0.060(4) -0.006(3) 0.007(3) -0.002(2)
C007 0.040(3) 0.036(3) 0.050(4) 0.000(3) 0.000(3) -0.002(3)
C008 0.031(3) 0.037(3) 0.051(4) 0.004(3) -0.001(3) -0.004(2)
C009 0.038(3) 0.040(3) 0.051(4) 0.001(3) 0.001(3) 0.006(3)
C00A 0.042(3) 0.042(3) 0.043(4) -0.001(3) 0.009(3) 0.001(3)
C00B 0.062(4) 0.048(4) 0.044(4) 0.002(3) -0.006(3) 0.006(3)
C00C 0.055(4) 0.063(4) 0.055(4) -0.001(4) -0.010(3) -0.006(3)
C00D 0.096(6) 0.058(4) 0.036(4) -0.003(3) -0.003(4) -0.001(4)
C00E 0.063(5) 0.091(6) 0.065(5) -0.005(4) 0.009(4) 0.028(4)
C00F 0.079(6) 0.083(6) 0.111(8) 0.007(6) -0.047(6) 0.017(5)

loop_
_atom_type_symbol
_atom_type_description
_atom_type_scat_dispersion_real
_atom_type_scat_dispersion_imag
_atom_type_scat_source
C C 0.0033 0.0016 'International Tables Vol C Tables 4.2.6.8 and 6.1.1.4'
H H 0.0000 0.0000 'International Tables Vol C Tables 4.2.6.8 and 6.1.1.4'
I I -0.4742 1.8119 'International Tables Vol C Tables 4.2.6.8 and 6.1.1.4'
O O 0.0106 0.0060 'International Tables Vol C Tables 4.2.6.8 and 6.1.1.4'
Se Se -0.0929 2.2259 'International Tables Vol C Tables 4.2.6.8 and 6.1.1.4'

loop_
_geom_angle_atom_site_label_1
_geom_angle_atom_site_label_2
_geom_angle_atom_site_label_3
_geom_angle
C00D Se1 C005 86.3(3)
C008 O4 C00C 115.2(5)
C00A O3 C00E 116.9(5)
C006 C005 Se1 128.3(5)
C006 C005 C007 119.8(6)
C007 C005 Se1 111.9(5)
C005 C006 I2 120.1(5)
C008 C006 I2 119.5(5)
C008 C006 C005 120.4(6)
C005 C007 C00B 112.9(6)
C009 C007 C005 120.0(6)
C009 C007 C00B 127.1(6)
O4 C008 C006 120.7(6)
O4 C008 C00A 119.9(6)
C006 C008 C00A 119.4(6)
C007 C009 H009 120.1
C00A C009 C007 119.7(6)
C00A C009 H009 120.1
O3 C00A C008 114.0(6)
O3 C00A C009 125.3(6)
C009 C00A C008 120.7(6)
C007 C00B H00B 122.9
C00D C00B C007 114.2(7)
C00D C00B H00B 122.9
O4 C00C H00A 110.2
O4 C00C H00C 110.2
O4 C00C C00F 107.7(6)
H00A C00C H00C 108.5
C00F C00C H00A 110.2
C00F C00C H00C 110.2
Se1 C00D H00D 122.7
C00B C00D Se1 114.6(6)
C00B C00D H00D 122.7
O3 C00E H00E 109.5
O3 C00E H00F 109.5
O3 C00E H00G 109.5
H00E C00E H00F 109.5
H00E C00E H00G 109.5
H00F C00E H00G 109.5
C00C C00F H00H 109.5
C00C C00F H00I 109.5
C00C C00F H00J 109.5
H00H C00F H00I 109.5
H00H C00F H00J 109.5
H00I C00F H00J 109.5

loop_
_geom_bond_atom_site_label_1
_geom_bond_atom_site_label_2
_geom_bond_distance
I2 C006 2.088(6)
Se1 C005 1.856(6)
Se1 C00D 1.852(8)
O4 C008 1.360(7)
O4 C00C 1.437(8)
O3 C00A 1.350(8)
O3 C00E 1.426(8)
C005 C006 1.386(9)
C005 C007 1.402(9)
C006 C008 1.368(9)
C007 C009 1.381(9)
C007 C00B 1.446(9)
C008 C00A 1.411(8)
C009 H009 0.9300
C009 C00A 1.370(9)
C00B H00B 0.9300
C00B C00D 1.324(10)
C00C H00A 0.9700
C00C H00C 0.9700
C00C C00F 1.479(11)
C00D H00D 0.9300
C00E H00E 0.9600
C00E H00F 0.9600
C00E H00G 0.9600
C00F H00H 0.9600
C00F H00I 0.9600
C00F H00J 0.9600

loop_
_geom_torsion_atom_site_label_1
_geom_torsion_atom_site_label_2
_geom_torsion_atom_site_label_3
_geom_torsion_atom_site_label_4
_geom_torsion
I2 C006 C008 O4 -4.1(8)
I2 C006 C008 C00A 178.3(4)
Se1 C005 C006 I2 0.7(7)
Se1 C005 C006 C008 -179.5(5)
Se1 C005 C007 C009 179.9(5)
Se1 C005 C007 C00B -0.5(7)
O4 C008 C00A O3 4.2(8)
O4 C008 C00A C009 -176.8(6)
C005 Se1 C00D C00B -1.1(6)
C005 C006 C008 O4 176.1(5)
C005 C006 C008 C00A -1.5(9)
C005 C007 C009 C00A 0.4(9)
C005 C007 C00B C00D -0.3(9)
C006 C005 C007 C009 -1.1(9)
C006 C005 C007 C00B 178.5(5)
C006 C008 C00A O3 -178.2(5)
C006 C008 C00A C009 0.7(9)
C007 C005 C006 I2 -178.1(4)
C007 C005 C006 C008 1.6(9)
C007 C009 C00A O3 178.7(6)
C007 C009 C00A C008 -0.2(9)
C007 C00B C00D Se1 1.0(9)
C008 O4 C00C C00F -170.1(7)
C009 C007 C00B C00D 179.2(7)
C00B C007 C009 C00A -179.1(6)
C00C O4 C008 C006 93.4(7)
C00C O4 C008 C00A -89.0(7)
C00D Se1 C005 C006 -178.0(6)
C00D Se1 C005 C007 0.9(5)
C00E O3 C00A C008 179.3(6)
C00E O3 C00A C009 0.4(9)
